data_7718427
loop_
_publ_author_name
'Akintola, Oluseun'
'G&#xf6;rls, Helmar'
'Plass, Winfried'

_publ_section_title
;
 Solvent-directed assembly in MOFs with linear trinuclear cobalt(II)
 nodes: formation of inverted Figaro chains.
;
_journal_issue 17
_journal_name_full 'Dalton transactions (Cambridge, England : 2003)'
_journal_page_first 6946
_journal_page_last 6956
_journal_paper_doi 10.1039/d5dt00149h
_journal_volume 54
_journal_year 2025
_chemical_formula_moiety 'C45.60 H34 Co3 N3.20 O14, 1.6(C3 H7 N O), 0.4(H2 O)'
_chemical_formula_sum 'C50.4 H46 Co3 N4.8 O16'
_chemical_formula_weight 1151.71
_space_group_crystal_system monoclinic
_space_group_IT_number 15
_space_group_name_Hall '-C 2yc'
_space_group_name_H-M_alt 'C 1 2/c 1'
_atom_sites_solution_hydrogens geom
_atom_sites_solution_primary direct
_atom_sites_solution_secondary difmap
_audit_creation_method SHELXL-2019/1
_audit_update_record
;
2025-03-14 deposited with the CCDC.	2025-03-25 downloaded from the CCDC.
;
_cell_angle_alpha 90
_cell_angle_beta 120.729(1)
_cell_angle_gamma 90
_cell_formula_units_Z 4
_cell_length_a 27.2842(5)
_cell_length_b 8.8715(2)
_cell_length_c 26.6608(6)
_cell_measurement_reflns_used 16197
_cell_measurement_temperature 133(2)
_cell_measurement_theta_max 27.460
_cell_measurement_theta_min 1.737
_cell_volume 5547.2(2)
_computing_cell_refinement DENZO
_computing_data_collection COLLECT
_computing_data_reduction DENZO
_computing_molecular_graphics SHELXTL/PC
_computing_publication_material 'SHELXL-2018/3 (Sheldrick, 2018)'
_computing_structure_refinement 'SHELXL-2019/1 (Sheldrick, 2019)'
_computing_structure_solution 'SHELXS-97 (Sheldrick, 2008)'
_diffrn_ambient_temperature 133(2)
_diffrn_measured_fraction_theta_full 0.996
_diffrn_measured_fraction_theta_max 0.992
_diffrn_measurement_device_type KappaCCD
_diffrn_measurement_method 'phi + omega - scans'
_diffrn_radiation_type MoK\a
_diffrn_radiation_wavelength 0.71073
_diffrn_reflns_av_R_equivalents 0.0598
_diffrn_reflns_av_unetI/netI 0.0587
_diffrn_reflns_Laue_measured_fraction_full 0.996
_diffrn_reflns_Laue_measured_fraction_max 0.992
_diffrn_reflns_limit_h_max 35
_diffrn_reflns_limit_h_min -32
_diffrn_reflns_limit_k_max 11
_diffrn_reflns_limit_k_min -11
_diffrn_reflns_limit_l_max 24
_diffrn_reflns_limit_l_min -34
_diffrn_reflns_number 16197
_diffrn_reflns_point_group_measured_fraction_full 0.996
_diffrn_reflns_point_group_measured_fraction_max 0.992
_diffrn_reflns_theta_full 25.242
_diffrn_reflns_theta_max 27.460
_diffrn_reflns_theta_min 1.737
_exptl_absorpt_coefficient_mu 0.956
_exptl_absorpt_correction_T_max 0.7456
_exptl_absorpt_correction_T_min 0.6558
_exptl_absorpt_correction_type multi-scan
_exptl_absorpt_process_details
; 
 SADABS 2016/2: Krause, L., Herbst-Irmer, R., Sheldrick G.M. & Stalke D., 
 J. Appl. Cryst. 48 (2015) 3-10 
;
_exptl_crystal_colour pink
_exptl_crystal_density_diffrn 1.379
_exptl_crystal_density_method 'not measured'
_exptl_crystal_description prism
_exptl_crystal_F_000 2364
_exptl_crystal_size_max 0.110
_exptl_crystal_size_mid 0.098
_exptl_crystal_size_min 0.068
_refine_diff_density_max 2.336
_refine_diff_density_min -1.566
_refine_diff_density_rms 0.153
_refine_ls_extinction_method none
_refine_ls_goodness_of_fit_ref 1.114
_refine_ls_hydrogen_treatment constr
_refine_ls_matrix_type full
_refine_ls_number_parameters 365
_refine_ls_number_reflns 6325
_refine_ls_number_restraints 62
_refine_ls_restrained_S_all 1.115
_refine_ls_R_factor_all 0.1113
_refine_ls_R_factor_gt 0.0861
_refine_ls_shift/su_max 0.001
_refine_ls_shift/su_mean 0.000
_refine_ls_structure_factor_coef Fsqd
_refine_ls_weighting_details 'w=1/[\s^2^(Fo^2^)+(0.1061P)^2^+64.9632P] where P=(Fo^2^+2Fc^2^)/3'
_refine_ls_weighting_scheme calc
_refine_ls_wR_factor_gt 0.2237
_refine_ls_wR_factor_ref 0.2403
_reflns_Friedel_coverage 0.000
_reflns_number_gt 5000
_reflns_number_total 6325
_reflns_threshold_expression 'I > 2\s(I)'
_cod_data_source_file d5dt00149h3.cif
_cod_data_source_block FO6390_JUMP-4(dmf)
_cod_depositor_comments 'Adding full bibliography for 7718427--7718430.cif.'
_cod_original_sg_symbol_H-M 'C 2/c'
_cod_original_formula_sum 'C50.40 H46 Co3 N4.80 O16'
_cod_database_code 7718427
_shelx_shelxl_version_number 2019/1
_shelx_space_group_comment
; 
The symmetry employed for this shelxl refinement is uniquely defined 
by the following loop, which should always be used as a source of 
symmetry information in preference to the above space-group names. 
They are only intended as comments. 
;
_shelx_estimated_absorpt_t_min 0.902
_shelx_estimated_absorpt_t_max 0.938

loop_
_space_group_symop_operation_xyz
'x, y, z'
'-x, y, -z+1/2'
'x+1/2, y+1/2, z'
'-x+1/2, y+1/2, -z+1/2'
'-x, -y, -z'
'x, -y, z-1/2'
'-x+1/2, -y+1/2, -z'
'x+1/2, -y+1/2, z-1/2'

loop_
_atom_site_label
_atom_site_type_symbol
_atom_site_fract_x
_atom_site_fract_y
_atom_site_fract_z
_atom_site_U_iso_or_equiv
_atom_site_adp_type
_atom_site_occupancy
_atom_site_site_symmetry_order
_atom_site_calc_flag
_atom_site_refinement_flags_posn
_atom_site_refinement_flags_adp
_atom_site_refinement_flags_occupancy
_atom_site_disorder_assembly
_atom_site_disorder_group
Co1 Co 0.54278(3) 0.87035(8) 0.50825(3) 0.0208(2) Uani 1 1 d . . . . .
Co2 Co 0.500000 0.500000 0.500000 0.0163(2) Uani 1 2 d S . P . .
O1 O 0.56417(16) 0.8120(4) 0.59051(15) 0.0234(8) Uani 1 1 d . . . . .
O2 O 0.54796(16) 0.5619(4) 0.58545(15) 0.0242(8) Uani 1 1 d . . . . .
O3 O 0.54182(15) 0.3446(4) 0.97274(15) 0.0207(8) Uani 1 1 d . . . . .
O4 O 0.62038(19) 0.2121(5) 1.0167(2) 0.0415(12) Uani 1 1 d . . . . .
O5 O 0.93808(15) 0.8402(4) 0.98577(16) 0.0222(8) Uani 1 1 d . . . . .
O6 O 0.95618(15) 0.6006(4) 0.97346(17) 0.0243(8) Uani 1 1 d . . . . .
N1 N 0.68252(19) 0.6222(6) 0.86055(19) 0.0278(11) Uani 1 1 d . . . . .
C1 C 0.5660(2) 0.6844(6) 0.6123(2) 0.0212(11) Uani 1 1 d . . . . .
C2 C 0.5929(2) 0.6755(6) 0.6775(2) 0.0217(11) Uani 1 1 d . . . . .
C3 C 0.5831(2) 0.5494(8) 0.7028(2) 0.0325(14) Uani 1 1 d . . . . .
H3A H 0.557336 0.473577 0.678490 0.039 Uiso 1 1 calc R U . . .
C4 C 0.6105(3) 0.5340(8) 0.7628(2) 0.0344(15) Uani 1 1 d . . . . .
H4A H 0.602556 0.449352 0.779275 0.041 Uiso 1 1 calc R U . . .
C5 C 0.6498(2) 0.6421(7) 0.7991(2) 0.0248(12) Uani 1 1 d . . . . .
C6 C 0.6588(3) 0.7674(7) 0.7737(3) 0.0333(14) Uani 1 1 d . . . . .
H6A H 0.684809 0.842988 0.798027 0.040 Uiso 1 1 calc R U . . .
C7 C 0.6308(3) 0.7846(7) 0.7140(2) 0.0318(13) Uani 1 1 d . . . . .
H7A H 0.637618 0.871660 0.697643 0.038 Uiso 1 1 calc R U . . .
C8 C 0.6599(2) 0.5489(7) 0.8916(2) 0.0229(11) Uani 1 1 d . . . . .
C9 C 0.6034(2) 0.5721(7) 0.8765(2) 0.0274(12) Uani 1 1 d . . . . .
H9A H 0.579516 0.635796 0.844581 0.033 Uiso 1 1 calc R U . . .
C10 C 0.5819(2) 0.5025(7) 0.9080(2) 0.0261(12) Uani 1 1 d . . . . .
H10A H 0.543920 0.521964 0.898546 0.031 Uiso 1 1 calc R U . . .
C11 C 0.6162(2) 0.4039(6) 0.9534(2) 0.0216(11) Uani 1 1 d . . . . .
C12 C 0.6727(2) 0.3802(6) 0.9680(2) 0.0254(11) Uani 1 1 d . . . . .
H12A H 0.696067 0.312851 0.998836 0.031 Uiso 1 1 calc R U . . .
C13 C 0.6951(2) 0.4530(7) 0.9383(2) 0.0256(11) Uani 1 1 d . . . . .
H13A H 0.733815 0.438446 0.949407 0.031 Uiso 1 1 calc R U . . .
C14 C 0.5926(2) 0.3187(6) 0.9836(2) 0.0234(11) Uani 1 1 d . . . . .
C15 C 0.7429(2) 0.6401(7) 0.8885(2) 0.0228(11) Uani 1 1 d . . . . .
C16 C 0.7707(2) 0.7351(7) 0.9365(2) 0.0267(12) Uani 1 1 d . . . . .
H16A H 0.749843 0.786829 0.950833 0.032 Uiso 1 1 calc R U . . .
C17 C 0.8293(2) 0.7537(7) 0.9634(2) 0.0247(11) Uani 1 1 d . . . . .
H17A H 0.848406 0.820788 0.995484 0.030 Uiso 1 1 calc R U . . .
C18 C 0.8606(2) 0.6743(6) 0.9436(2) 0.0205(10) Uani 1 1 d . . . . .
C19 C 0.8330(2) 0.5762(6) 0.8965(2) 0.0230(11) Uani 1 1 d . . . . .
H19A H 0.854162 0.520896 0.883461 0.028 Uiso 1 1 calc R U . . .
C20 C 0.7742(2) 0.5593(7) 0.8688(2) 0.0228(11) Uani 1 1 d . . . . .
H20A H 0.755046 0.492977 0.836427 0.027 Uiso 1 1 calc R U . . .
C21 C 0.9228(2) 0.7079(6) 0.9699(2) 0.0197(10) Uani 1 1 d . . . . .
O7 O 0.5366(5) 0.958(2) 0.4321(6) 0.054(3) Uani 0.6 1 d D . P A 1
N2 N 0.4833(6) 0.9576(14) 0.3308(4) 0.076(4) Uani 0.6 1 d D . P A 1
C22 C 0.4968(6) 0.9148(15) 0.3852(4) 0.060(3) Uani 0.6 1 d D . P A 1
H22 H 0.472410 0.841868 0.387156 0.072 Uiso 0.6 1 calc R U P A 1
C23 C 0.4373(7) 0.891(2) 0.2759(6) 0.082(5) Uani 0.6 1 d D . P A 1
H23A H 0.414525 0.972189 0.248942 0.124 Uiso 0.6 1 calc R U P A 1
H23B H 0.412781 0.828349 0.284221 0.124 Uiso 0.6 1 calc R U P A 1
H23C H 0.454045 0.829335 0.257993 0.124 Uiso 0.6 1 calc R U P A 1
C24 C 0.5223(8) 1.072(2) 0.3298(8) 0.103(7) Uani 0.6 1 d D . P A 1
H24A H 0.505816 1.112306 0.290262 0.154 Uiso 0.6 1 calc R U P A 1
H24B H 0.559162 1.024813 0.341679 0.154 Uiso 0.6 1 calc R U P A 1
H24C H 0.527689 1.153523 0.356879 0.154 Uiso 0.6 1 calc R U P A 1
O1W O 0.5157(10) 0.953(4) 0.4220(10) 0.054(3) Uani 0.4 1 d . . P A 2
H1WA H 0.534252 1.004904 0.410522 0.080 Uiso 0.4 1 d R U P A 2
H1WB H 0.482372 0.921713 0.397522 0.080 Uiso 0.4 1 d R U P A 2
O8 O 0.6872(4) 1.2480(10) 0.7535(4) 0.0788(19) Uani 0.8 1 d D . P B 1
N3 N 0.7555(4) 1.1007(12) 0.8233(3) 0.0788(19) Uani 0.8 1 d D . P B 1
C25 C 0.7247(4) 1.1540(11) 0.7685(4) 0.062(3) Uani 0.8 1 d D . P B 1
H25 H 0.732539 1.116255 0.740017 0.093 Uiso 0.8 1 calc R U P B 1
C26 C 0.8004(5) 0.9911(13) 0.8353(7) 0.086(4) Uani 0.8 1 d D . P B 1
H26A H 0.797793 0.961589 0.798521 0.128 Uiso 0.8 1 calc R U P B 1
H26B H 0.795742 0.901859 0.854060 0.128 Uiso 0.8 1 calc R U P B 1
H26C H 0.837832 1.036594 0.861166 0.128 Uiso 0.8 1 calc R U P B 1
C27 C 0.7428(7) 1.1487(14) 0.8684(5) 0.079(3) Uani 0.8 1 d D . P B 1
H27A H 0.703577 1.186075 0.849686 0.118 Uiso 0.8 1 calc R U P B 1
H27B H 0.769211 1.229071 0.892050 0.118 Uiso 0.8 1 calc R U P B 1
H27C H 0.747291 1.062706 0.893498 0.118 Uiso 0.8 1 calc R U P B 1
O2W O 0.5827(16) 1.262(4) 0.6419(14) 0.0788(19) Uani 0.2 1 d . . P A .
H2W1 H 0.579110 1.359409 0.622706 0.118 Uiso 0.2 1 d R U P . .
H2W2 H 0.621647 1.251037 0.674990 0.118 Uiso 0.2 1 d R U P . .

loop_
_atom_site_aniso_label
_atom_site_aniso_U_11
_atom_site_aniso_U_22
_atom_site_aniso_U_33
_atom_site_aniso_U_23
_atom_site_aniso_U_13
_atom_site_aniso_U_12
Co1 0.0177(4) 0.0182(4) 0.0257(4) 0.0029(3) 0.0106(3) 0.0049(3)
Co2 0.0136(4) 0.0171(5) 0.0159(4) 0.0010(3) 0.0058(3) 0.0043(4)
O1 0.0270(19) 0.0201(19) 0.0224(17) 0.0003(15) 0.0121(15) 0.0038(16)
O2 0.0222(18) 0.023(2) 0.0191(16) -0.0015(15) 0.0050(15) 0.0005(15)
O3 0.0188(17) 0.0188(18) 0.0247(17) -0.0038(14) 0.0112(14) -0.0052(14)
O4 0.033(2) 0.038(3) 0.064(3) 0.021(2) 0.032(2) 0.010(2)
O5 0.0175(17) 0.0174(18) 0.0314(19) -0.0032(15) 0.0122(15) -0.0062(14)
O6 0.0155(17) 0.0164(18) 0.0327(19) -0.0027(15) 0.0062(15) -0.0036(14)
N1 0.014(2) 0.045(3) 0.020(2) 0.006(2) 0.0053(17) -0.008(2)
C1 0.013(2) 0.028(3) 0.020(2) 0.003(2) 0.0065(19) 0.004(2)
C2 0.020(2) 0.025(3) 0.019(2) 0.001(2) 0.0091(19) 0.000(2)
C3 0.026(3) 0.037(3) 0.022(3) 0.001(2) 0.003(2) -0.016(3)
C4 0.033(3) 0.037(3) 0.023(3) 0.004(2) 0.006(2) -0.017(3)
C5 0.015(2) 0.036(3) 0.021(2) 0.001(2) 0.007(2) -0.005(2)
C6 0.035(3) 0.029(3) 0.028(3) -0.005(2) 0.011(2) -0.016(3)
C7 0.040(3) 0.029(3) 0.023(3) -0.001(2) 0.013(2) -0.012(3)
C8 0.017(2) 0.033(3) 0.020(2) 0.000(2) 0.010(2) -0.007(2)
C9 0.018(2) 0.038(3) 0.022(2) 0.004(2) 0.007(2) -0.004(2)
C10 0.020(2) 0.032(3) 0.025(2) 0.002(2) 0.010(2) 0.000(2)
C11 0.018(2) 0.021(3) 0.024(2) -0.003(2) 0.010(2) -0.002(2)
C12 0.024(3) 0.025(3) 0.027(3) 0.004(2) 0.012(2) 0.001(2)
C13 0.017(2) 0.032(3) 0.025(2) 0.001(2) 0.009(2) -0.002(2)
C14 0.022(2) 0.022(3) 0.027(2) 0.002(2) 0.014(2) 0.000(2)
C15 0.014(2) 0.035(3) 0.016(2) 0.002(2) 0.0046(18) -0.009(2)
C16 0.018(2) 0.038(3) 0.027(3) -0.001(2) 0.014(2) -0.005(2)
C17 0.019(2) 0.027(3) 0.023(2) -0.006(2) 0.007(2) -0.009(2)
C18 0.013(2) 0.021(2) 0.021(2) 0.001(2) 0.0042(18) -0.0056(19)
C19 0.019(2) 0.026(3) 0.025(2) -0.007(2) 0.011(2) -0.006(2)
C20 0.014(2) 0.030(3) 0.019(2) -0.004(2) 0.0043(19) -0.010(2)
C21 0.016(2) 0.022(3) 0.019(2) 0.0010(19) 0.0071(19) -0.005(2)
O7 0.081(9) 0.049(3) 0.050(4) 0.017(4) 0.048(5) 0.024(7)
N2 0.105(8) 0.065(7) 0.054(4) 0.006(4) 0.037(5) 0.004(6)
C22 0.082(8) 0.045(6) 0.057(4) 0.013(4) 0.039(5) 0.037(6)
C23 0.103(10) 0.080(11) 0.060(6) 0.000(6) 0.039(6) 0.007(8)
C24 0.127(12) 0.099(13) 0.062(9) 0.010(9) 0.034(9) -0.026(11)
O1W 0.081(9) 0.049(3) 0.050(4) 0.017(4) 0.048(5) 0.024(7)
O8 0.091(4) 0.079(4) 0.059(3) 0.018(3) 0.033(3) 0.019(3)
N3 0.091(4) 0.079(4) 0.059(3) 0.018(3) 0.033(3) 0.019(3)
C25 0.077(5) 0.051(5) 0.051(4) 0.007(3) 0.027(4) 0.004(4)
C26 0.076(6) 0.062(6) 0.132(11) 0.039(6) 0.063(7) -0.001(5)
C27 0.114(10) 0.056(6) 0.069(6) 0.003(5) 0.049(7) -0.012(6)
O2W 0.091(4) 0.079(4) 0.059(3) 0.018(3) 0.033(3) 0.019(3)

loop_
_atom_type_symbol
_atom_type_description
_atom_type_scat_dispersion_real
_atom_type_scat_dispersion_imag
_atom_type_scat_source
C C 0.0033 0.0016 'International Tables Vol C Tables 4.2.6.8 and 6.1.1.4'
H H 0.0000 0.0000 'International Tables Vol C Tables 4.2.6.8 and 6.1.1.4'
N N 0.0061 0.0033 'International Tables Vol C Tables 4.2.6.8 and 6.1.1.4'
O O 0.0106 0.0060 'International Tables Vol C Tables 4.2.6.8 and 6.1.1.4'
Co Co 0.3494 0.9721 'International Tables Vol C Tables 4.2.6.8 and 6.1.1.4'

loop_
_geom_angle_atom_site_label_1
_geom_angle_atom_site_label_2
_geom_angle_atom_site_label_3
_geom_angle
_geom_angle_site_symmetry_1
_geom_angle_site_symmetry_3
_geom_angle_publ_flag
O1 Co1 O6 98.54(16) . 8_465 ?
O1 Co1 O6 92.01(16) . 4_656 ?
O6 Co1 O6 81.93(16) 8_465 4_656 ?
O1 Co1 O7 167.8(4) . . ?
O6 Co1 O7 90.6(4) 8_465 . ?
O6 Co1 O7 81.3(5) 4_656 . ?
O1 Co1 O3 100.60(15) . 6_565 ?
O6 Co1 O3 99.26(15) 8_465 6_565 ?
O6 Co1 O3 166.97(15) 4_656 6_565 ?
O7 Co1 O3 85.7(5) . 6_565 ?
O1 Co1 O4 94.35(18) . 6_565 ?
O6 Co1 O4 158.85(17) 8_465 6_565 ?
O6 Co1 O4 114.42(16) 4_656 6_565 ?
O7 Co1 O4 79.4(4) . 6_565 ?
O3 Co1 O4 61.72(15) 6_565 6_565 ?
O1 Co1 O1W 174.0(8) . . ?
O6 Co1 O1W 77.8(7) 8_465 . ?
O6 Co1 O1W 82.8(8) 4_656 . ?
O3 Co1 O1W 84.8(8) 6_565 . ?
O4 Co1 O1W 90.5(7) 6_565 . ?
O1 Co1 C14 102.88(17) . 6_565 ?
O6 Co1 C14 128.95(17) 8_465 6_565 ?
O6 Co1 C14 141.77(18) 4_656 6_565 ?
O7 Co1 C14 77.1(5) . 6_565 ?
O3 Co1 C14 31.56(16) 6_565 6_565 ?
O4 Co1 C14 30.68(17) 6_565 6_565 ?
O1W Co1 C14 83.1(8) . 6_565 ?
O1 Co1 O2W 62.7(4) . . ?
O6 Co1 O2W 91.0(5) 8_465 . ?
O6 Co1 O2W 29.6(4) 4_656 . ?
O7 Co1 O2W 109.4(7) . . ?
O3 Co1 O2W 161.7(4) 6_565 . ?
O4 Co1 O2W 109.9(5) 6_565 . ?
O1W Co1 O2W 112.3(9) . . ?
C14 Co1 O2W 140.0(5) 6_565 . ?
O2 Co2 O2 180.0 5_666 . ?
O2 Co2 O5 88.98(15) 5_666 8_465 ?
O2 Co2 O5 91.02(15) . 8_465 ?
O2 Co2 O5 91.02(15) 5_666 4_646 ?
O2 Co2 O5 88.98(15) . 4_646 ?
O5 Co2 O5 180.0(2) 8_465 4_646 ?
O2 Co2 O3 93.26(15) 5_666 2_656 ?
O2 Co2 O3 86.75(15) . 2_656 ?
O5 Co2 O3 88.67(14) 8_465 2_656 ?
O5 Co2 O3 91.33(14) 4_646 2_656 ?
O2 Co2 O3 86.74(15) 5_666 6_565 ?
O2 Co2 O3 93.25(15) . 6_565 ?
O5 Co2 O3 91.33(14) 8_465 6_565 ?
O5 Co2 O3 88.67(14) 4_646 6_565 ?
O3 Co2 O3 180.00(15) 2_656 6_565 ?
C1 O1 Co1 130.5(3) . . ?
C1 O2 Co2 135.3(3) . . ?
C14 O3 Co1 88.4(3) . 6_566 ?
C14 O3 Co2 137.8(3) . 2_656 ?
Co1 O3 Co2 108.32(16) 6_566 2_656 ?
C14 O4 Co1 88.5(3) . 6_566 ?
C21 O5 Co2 143.3(4) . 4_656 ?
C21 O6 Co1 123.0(3) . 8_566 ?
C21 O6 Co1 131.5(3) . 4_646 ?
Co1 O6 Co1 98.07(16) 8_566 4_646 ?
C8 N1 C5 121.7(4) . . ?
C8 N1 C15 118.4(4) . . ?
C5 N1 C15 117.8(4) . . ?
O2 C1 O1 127.1(5) . . ?
O2 C1 C2 115.6(5) . . ?
O1 C1 C2 117.4(5) . . ?
C7 C2 C3 118.4(5) . . ?
C7 C2 C1 121.5(5) . . ?
C3 C2 C1 119.9(5) . . ?
C4 C3 C2 120.9(5) . . ?
C4 C3 H3A 119.6 . . ?
C2 C3 H3A 119.6 . . ?
C3 C4 C5 120.3(6) . . ?
C3 C4 H4A 119.9 . . ?
C5 C4 H4A 119.9 . . ?
C6 C5 C4 118.5(5) . . ?
C6 C5 N1 119.9(5) . . ?
C4 C5 N1 121.5(5) . . ?
C7 C6 C5 121.4(5) . . ?
C7 C6 H6A 119.3 . . ?
C5 C6 H6A 119.3 . . ?
C6 C7 C2 120.5(5) . . ?
C6 C7 H7A 119.8 . . ?
C2 C7 H7A 119.8 . . ?
C9 C8 C13 119.9(5) . . ?
C9 C8 N1 120.7(5) . . ?
C13 C8 N1 119.4(5) . . ?
C10 C9 C8 120.3(5) . . ?
C10 C9 H9A 119.8 . . ?
C8 C9 H9A 119.8 . . ?
C9 C10 C11 120.0(5) . . ?
C9 C10 H10A 120.0 . . ?
C11 C10 H10A 120.0 . . ?
C10 C11 C12 119.4(5) . . ?
C10 C11 C14 120.6(5) . . ?
C12 C11 C14 119.9(5) . . ?
C13 C12 C11 121.1(5) . . ?
C13 C12 H12A 119.5 . . ?
C11 C12 H12A 119.5 . . ?
C12 C13 C8 119.3(5) . . ?
C12 C13 H13A 120.3 . . ?
C8 C13 H13A 120.3 . . ?
O4 C14 O3 119.3(5) . . ?
O4 C14 C11 119.9(5) . . ?
O3 C14 C11 120.6(5) . . ?
O4 C14 Co1 60.8(3) . 6_566 ?
O3 C14 Co1 60.0(3) . 6_566 ?
C11 C14 Co1 163.0(4) . 6_566 ?
C16 C15 C20 120.3(5) . . ?
C16 C15 N1 119.3(5) . . ?
C20 C15 N1 120.4(5) . . ?
C17 C16 C15 119.3(5) . . ?
C17 C16 H16A 120.3 . . ?
C15 C16 H16A 120.3 . . ?
C16 C17 C18 120.6(5) . . ?
C16 C17 H17A 119.7 . . ?
C18 C17 H17A 119.7 . . ?
C19 C18 C17 120.0(5) . . ?
C19 C18 C21 120.7(5) . . ?
C17 C18 C21 119.1(5) . . ?
C20 C19 C18 119.7(5) . . ?
C20 C19 H19A 120.2 . . ?
C18 C19 H19A 120.2 . . ?
C19 C20 C15 120.1(5) . . ?
C19 C20 H20A 119.9 . . ?
C15 C20 H20A 119.9 . . ?
O5 C21 O6 124.7(5) . . ?
O5 C21 C18 116.7(5) . . ?
O6 C21 C18 118.5(5) . . ?
C22 O7 Co1 117.6(13) . . ?
C22 N2 C24 114.0(13) . . ?
C22 N2 C23 125.3(13) . . ?
C24 N2 C23 120.6(13) . . ?
O7 C22 N2 128.3(16) . . ?
O7 C22 H22 115.8 . . ?
N2 C22 H22 115.8 . . ?
N2 C23 H23A 109.5 . . ?
N2 C23 H23B 109.5 . . ?
H23A C23 H23B 109.5 . . ?
N2 C23 H23C 109.5 . . ?
H23A C23 H23C 109.5 . . ?
H23B C23 H23C 109.5 . . ?
N2 C24 H24A 109.5 . . ?
N2 C24 H24B 109.5 . . ?
H24A C24 H24B 109.5 . . ?
N2 C24 H24C 109.5 . . ?
H24A C24 H24C 109.5 . . ?
H24B C24 H24C 109.5 . . ?
Co1 O1W H1WA 128.9 . . ?
Co1 O1W H1WB 111.1 . . ?
H1WA O1W H1WB 120.0 . . ?
C25 N3 C26 117.3(9) . . ?
C25 N3 C27 120.5(10) . . ?
C26 N3 C27 122.2(10) . . ?
O8 C25 N3 123.6(10) . . ?
O8 C25 H25 118.2 . . ?
N3 C25 H25 118.2 . . ?
N3 C26 H26A 109.5 . . ?
N3 C26 H26B 109.5 . . ?
H26A C26 H26B 109.5 . . ?
N3 C26 H26C 109.5 . . ?
H26A C26 H26C 109.5 . . ?
H26B C26 H26C 109.5 . . ?
N3 C27 H27A 109.5 . . ?
N3 C27 H27B 109.5 . . ?
H27A C27 H27B 109.5 . . ?
N3 C27 H27C 109.5 . . ?
H27A C27 H27C 109.5 . . ?
H27B C27 H27C 109.5 . . ?
Co1 O2W H2W1 109.4 . . ?
Co1 O2W H2W2 109.4 . . ?
H2W1 O2W H2W2 109.5 . . ?

loop_
_geom_bond_atom_site_label_1
_geom_bond_atom_site_label_2
_geom_bond_distance
_geom_bond_site_symmetry_2
_geom_bond_publ_flag
Co1 O1 2.028(4) . ?
Co1 O6 2.066(4) 8_465 ?
Co1 O6 2.097(4) 4_656 ?
Co1 O7 2.099(18) . ?
Co1 O3 2.124(4) 6_565 ?
Co1 O4 2.140(4) 6_565 ?
Co1 O1W 2.15(3) . ?
Co1 C14 2.451(6) 6_565 ?
Co1 O2W 4.69(4) . ?
Co2 O2 2.039(4) 5_666 ?
Co2 O2 2.039(4) . ?
Co2 O5 2.086(4) 8_465 ?
Co2 O5 2.086(4) 4_646 ?
Co2 O3 2.139(4) 2_656 ?
Co2 O3 2.139(4) 6_565 ?
O1 C1 1.262(7) . ?
O2 C1 1.254(7) . ?
O3 C14 1.283(6) . ?
O4 C14 1.251(7) . ?
O5 C21 1.245(6) . ?
O6 C21 1.287(7) . ?
N1 C8 1.419(7) . ?
N1 C5 1.420(7) . ?
N1 C15 1.429(6) . ?
C1 C2 1.504(7) . ?
C2 C7 1.387(8) . ?
C2 C3 1.401(8) . ?
C3 C4 1.382(8) . ?
C3 H3A 0.9500 . ?
C4 C5 1.396(8) . ?
C4 H4A 0.9500 . ?
C5 C6 1.387(8) . ?
C6 C7 1.379(8) . ?
C6 H6A 0.9500 . ?
C7 H7A 0.9500 . ?
C8 C9 1.395(8) . ?
C8 C13 1.405(8) . ?
C9 C10 1.389(8) . ?
C9 H9A 0.9500 . ?
C10 C11 1.396(8) . ?
C10 H10A 0.9500 . ?
C11 C12 1.399(8) . ?
C11 C14 1.472(8) . ?
C12 C13 1.382(8) . ?
C12 H12A 0.9500 . ?
C13 H13A 0.9500 . ?
C15 C16 1.390(8) . ?
C15 C20 1.406(8) . ?
C16 C17 1.388(7) . ?
C16 H16A 0.9500 . ?
C17 C18 1.402(8) . ?
C17 H17A 0.9500 . ?
C18 C19 1.390(7) . ?
C18 C21 1.497(7) . ?
C19 C20 1.390(7) . ?
C19 H19A 0.9500 . ?
C20 H20A 0.9500 . ?
O7 C22 1.227(6) . ?
N2 C22 1.353(6) . ?
N2 C24 1.478(6) . ?
N2 C23 1.481(6) . ?
C22 H22 0.9500 . ?
C23 H23A 0.9800 . ?
C23 H23B 0.9800 . ?
C23 H23C 0.9800 . ?
C24 H24A 0.9800 . ?
C24 H24B 0.9800 . ?
C24 H24C 0.9800 . ?
O1W H1WA 0.8500 . ?
O1W H1WB 0.8499 . ?
O8 C25 1.217(6) . ?
N3 C25 1.345(6) . ?
N3 C26 1.467(6) . ?
N3 C27 1.474(6) . ?
C25 H25 0.9500 . ?
C26 H26A 0.9800 . ?
C26 H26B 0.9800 . ?
C26 H26C 0.9800 . ?
C27 H27A 0.9800 . ?
C27 H27B 0.9800 . ?
C27 H27C 0.9800 . ?
O2W H2W1 0.9800 . ?
O2W H2W2 0.9800 . ?
